data_7050275
loop_
_publ_author_name
'Sun Wei-Yin'
'Jian Fan'
'Taka-aki Okamura'
'Norikazu Ueyama'
'Wei Zhao'
'Hui-Fang Zhu'

_publ_section_title
;
Syntheses and Crystal Structures of 1D Tabular
Chain and 2D Polycatenane Built from Asymmetric
1-(1-Imidazolyl)-4-(imidazol-1-ylmethyl)benzene Ligand with Metal Salts
;
_journal_name_full 'New J.Chem.(Nouv.J.Chim.)'
_journal_year 2004
_chemical_formula_moiety 'C26 H26 Cd Cl2 N8 O '
_chemical_formula_sum 'C26 H26 Cd Cl2 N8 O'
_chemical_formula_weight 649.85
_chemical_melting_point ?
_chemical_name_common (Cd(IIMB)2Cl2)-H2O
_chemical_name_systematic
;
[Cd(IIMB)2Cl2]-H2O
;
_space_group_IT_number 2
_symmetry_cell_setting triclinic
_symmetry_Int_Tables_number 2
_symmetry_space_group_name_Hall '-P 1'
_symmetry_space_group_name_H-M 'P -1'
_atom_sites_solution_hydrogens geom
_atom_sites_solution_primary direct
_atom_sites_solution_secondary difmap
_cell_angle_alpha 63.556(2)
_cell_angle_beta 80.625(2)
_cell_angle_gamma 70.607(2)
_cell_formula_units_Z 2
_cell_length_a 8.8980(5)
_cell_length_b 12.7568(5)
_cell_length_c 14.3176(3)
_cell_measurement_reflns_used 4891
_cell_measurement_temperature 200
_cell_measurement_theta_max 27.5
_cell_measurement_theta_min 2.4
_cell_volume 1372.37(10)
_diffrn_ambient_temperature 200
_diffrn_detector_area_resol_mean 10.0
_diffrn_measurement_device_type 'Rigaku RAXIS-RAPID Imaging Plate'
_diffrn_measurement_method \w
_diffrn_radiation_monochromator graphite
_diffrn_radiation_source 'fine-focus sealed tube'
_diffrn_radiation_type MoK\a
_diffrn_radiation_wavelength 0.71069
_diffrn_reflns_av_R_equivalents 0.0611
_diffrn_reflns_av_sigmaI/netI 0.1025
_diffrn_reflns_limit_h_max 11
_diffrn_reflns_limit_h_min -11
_diffrn_reflns_limit_k_max 16
_diffrn_reflns_limit_k_min -16
_diffrn_reflns_limit_l_max 18
_diffrn_reflns_limit_l_min -18
_diffrn_reflns_number 13243
_diffrn_reflns_theta_max 27.47
_diffrn_reflns_theta_min 1.59
_diffrn_standards_decay_% ?
_diffrn_standards_interval_count ?
_diffrn_standards_interval_time ?
_diffrn_standards_number ?
_exptl_absorpt_coefficient_mu 1.026
_exptl_absorpt_correction_T_max 0.980
_exptl_absorpt_correction_T_min 0.922
_exptl_absorpt_correction_type multi-scan
_exptl_absorpt_process_details '(Higashi, 1995)'
_exptl_crystal_colour colorless
_exptl_crystal_density_diffrn 1.573
_exptl_crystal_density_meas ?
_exptl_crystal_density_method 'not measured'
_exptl_crystal_description platele
_exptl_crystal_F_000 656
_exptl_crystal_size_max 0.150
_exptl_crystal_size_mid 0.050
_exptl_crystal_size_min 0.020
_refine_ls_extinction_coef ?
_refine_ls_extinction_method none
_refine_ls_goodness_of_fit_ref 0.908
_refine_ls_hydrogen_treatment mixed
_refine_ls_matrix_type full
_refine_ls_number_parameters 343
_refine_ls_number_reflns 6250
_refine_ls_number_restraints 0
_refine_ls_restrained_S_all 0.908
_refine_ls_R_factor_all 0.0941
_refine_ls_R_factor_gt 0.0424
_refine_ls_shift/su_max 0.001
_refine_ls_shift/su_mean 0.000
_refine_ls_structure_factor_coef Fsqd
_refine_ls_weighting_details 'calc w=1/[\s^2^(Fo^2^)+(0.0279P)^2^+0.0000P] where P=(Fo^2^+2Fc^2^)/3'
_refine_ls_weighting_scheme calc
_refine_ls_wR_factor_gt 0.0630
_refine_ls_wR_factor_ref 0.0715
_reflns_number_gt 3916
_reflns_number_total 6250
_reflns_threshold_expression >2sigma(I)
_cod_database_code 7050275

loop_
_symmetry_equiv_pos_as_xyz
'x, y, z'
'-x, -y, -z'

loop_
_atom_site_label
_atom_site_type_symbol
_atom_site_fract_x
_atom_site_fract_y
_atom_site_fract_z
_atom_site_U_iso_or_equiv
_atom_site_adp_type
_atom_site_occupancy
_atom_site_symmetry_multiplicity
_atom_site_calc_flag
_atom_site_refinement_flags
_atom_site_disorder_assembly
_atom_site_disorder_group
Cd1 Cd 0.26222(4) 0.43592(3) 0.24700(3) 0.01828(8) Uani 1 1 d . . .
Cl1 Cl 0.28776(12) 0.41351(9) 0.07195(7) 0.0265(2) Uani 1 1 d . . .
Cl2 Cl 0.25285(12) 0.44931(9) 0.42873(7) 0.0273(2) Uani 1 1 d . . .
O1 O -0.0233(3) 0.6925(2) 0.4039(2) 0.0398(8) Uani 1 1 d . . .
H25 H -0.1136 0.6674 0.4375 0.048 Uiso 1 1 d . . .
H26 H 0.0343 0.6234 0.4022 0.048 Uiso 1 1 d . . .
N11 N 0.2002(4) 0.8403(3) 0.1144(2) 0.0233(7) Uani 1 1 d . . .
N12 N 0.2622(4) 0.6430(3) 0.1537(2) 0.0242(8) Uani 1 1 d . . .
N41 N 0.7910(4) 0.3069(3) 0.2163(2) 0.0238(8) Uani 1 1 d . . .
N42 N 0.5379(4) 0.3585(3) 0.2594(2) 0.0224(7) Uani 1 1 d . . .
N111 N 0.3129(4) 0.0380(3) 0.3685(2) 0.0258(8) Uani 1 1 d . . .
N112 N 0.2514(4) 0.2319(3) 0.3386(2) 0.0263(8) Uani 1 1 d . . .
N141 N -0.2681(4) 0.5657(3) 0.2782(2) 0.0208(7) Uani 1 1 d . . .
N142 N -0.0128(4) 0.5110(3) 0.2413(2) 0.0236(7) Uani 1 1 d . . .
C1 C 0.1316(5) 0.9541(3) 0.1235(3) 0.0233(9) Uani 1 1 d . . .
C2 C 0.2117(5) 1.0400(4) 0.0860(3) 0.0321(11) Uani 1 1 d . . .
H1 H 0.3129 1.0245 0.0527 0.039 Uiso 1 1 calc R . .
C3 C 0.1470(5) 1.1487(4) 0.0960(3) 0.0315(10) Uani 1 1 d . . .
H2 H 0.2044 1.2073 0.0697 0.038 Uiso 1 1 calc R . .
C4 C -0.0008(4) 1.1741(3) 0.1439(3) 0.0257(9) Uani 1 1 d . . .
C5 C -0.0787(5) 1.0856(4) 0.1833(4) 0.0377(12) Uani 1 1 d . . .
H3 H -0.1781 1.0997 0.2188 0.045 Uiso 1 1 calc R . .
C6 C -0.0156(5) 0.9767(4) 0.1725(4) 0.0365(11) Uani 1 1 d . . .
H4 H -0.0727 0.9179 0.1985 0.044 Uiso 1 1 calc R . .
C12 C 0.1758(4) 0.7317(3) 0.1805(3) 0.0259(9) Uani 1 1 d . . .
H5 H 0.1051 0.7207 0.2392 0.031 Uiso 1 1 calc R . .
C13 C 0.3491(5) 0.6965(3) 0.0673(3) 0.0266(9) Uani 1 1 d . . .
H6 H 0.4233 0.6548 0.0304 0.032 Uiso 1 1 calc R . .
C14 C 0.3140(5) 0.8166(4) 0.0425(3) 0.0303(10) Uani 1 1 d . . .
H7 H 0.3586 0.8740 -0.0134 0.036 Uiso 1 1 calc R . .
C41 C -0.0666(5) 1.2972(4) 0.1502(3) 0.0329(11) Uani 1 1 d . . .
H8 H 0.0169 1.3112 0.1774 0.039 Uiso 1 1 calc R . .
H9 H -0.0920 1.3627 0.0789 0.039 Uiso 1 1 calc R . .
C42 C 0.6413(4) 0.3641(3) 0.1817(3) 0.0244(9) Uani 1 1 d . . .
H10 H 0.6135 0.4036 0.1102 0.029 Uiso 1 1 calc R . .
C43 C 0.6263(5) 0.2950(3) 0.3479(3) 0.0256(9) Uani 1 1 d . . .
H11 H 0.5841 0.2767 0.4168 0.031 Uiso 1 1 calc R . .
C44 C 0.7841(5) 0.2617(3) 0.3225(3) 0.0289(10) Uani 1 1 d . . .
H12 H 0.8710 0.2166 0.3690 0.035 Uiso 1 1 calc R . .
C101 C -0.6203(5) 0.9262(3) 0.3546(3) 0.0251(9) Uani 1 1 d . . .
C102 C -0.7108(5) 0.8482(3) 0.3790(3) 0.0248(9) Uani 1 1 d . . .
H13 H -0.8188 0.8699 0.4012 0.030 Uiso 1 1 calc R . .
C103 C -0.6434(4) 0.7382(3) 0.3711(3) 0.0238(9) Uani 1 1 d . . .
H14 H -0.7046 0.6830 0.3900 0.029 Uiso 1 1 calc R . .
C104 C -0.4877(4) 0.7071(3) 0.3358(3) 0.0209(8) Uani 1 1 d . . .
C105 C -0.4001(5) 0.7880(4) 0.3085(3) 0.0331(10) Uani 1 1 d . . .
H15 H -0.2938 0.7685 0.2829 0.040 Uiso 1 1 calc R . .
C106 C -0.4668(5) 0.8983(4) 0.3182(3) 0.0342(11) Uani 1 1 d . . .
H16 H -0.4061 0.9538 0.2996 0.041 Uiso 1 1 calc R . .
C112 C 0.3245(5) 0.1490(3) 0.3024(3) 0.0275(9) Uani 1 1 d . . .
H17 H 0.3790 0.1661 0.2369 0.033 Uiso 1 1 calc R . .
C113 C 0.1897(5) 0.1696(4) 0.4341(3) 0.0338(11) Uani 1 1 d . . .
H18 H 0.1308 0.2048 0.4800 0.041 Uiso 1 1 calc R . .
C114 C 0.2256(5) 0.0502(4) 0.4529(3) 0.0367(11) Uani 1 1 d . . .
H19 H 0.1959 -0.0126 0.5128 0.044 Uiso 1 1 calc R . .
C141 C -0.4178(5) 0.5800(4) 0.3383(3) 0.0269(10) Uani 1 1 d . . .
H20 H -0.3985 0.5191 0.4117 0.032 Uiso 1 1 calc R . .
H21 H -0.4965 0.5625 0.3101 0.032 Uiso 1 1 calc R . .
C142 C -0.1212(4) 0.5094(3) 0.3157(3) 0.0239(9) Uani 1 1 d . . .
H22 H -0.0976 0.4725 0.3878 0.029 Uiso 1 1 calc R . .
C143 C -0.0961(5) 0.5722(4) 0.1509(3) 0.0310(11) Uani 1 1 d . . .
H23 H -0.0500 0.5881 0.0831 0.037 Uiso 1 1 calc R . .
C144 C -0.2537(5) 0.6070(4) 0.1720(3) 0.0329(11) Uani 1 1 d . . .
H24 H -0.3375 0.6511 0.1232 0.039 Uiso 1 1 calc R . .
